data_4111726
loop_
_publ_author_name
'Yinghua Jin'
'David C. Williams'
'Rodney Croteau'
'Robert M. Coates'

_publ_contact_author
; 
Robert M. Coates 
Department of Chemistry
University of Illinois
337B Roger Adams Lab
600 South Mathews Avenue
Urbana, IL 61801
USA
;
_publ_contact_author_email coates@scs.uiuc.edu
_publ_contact_author_fax '1  217 244 8024'
_publ_contact_author_phone '1  217 333 4280'
_publ_section_title
;
 Taxadiene Synthase-Catalyzed Cyclization of 6-Fluorogeranylgeranyl
 Diphosphate to 7-Fluoroverticillenes
;
_journal_name_full 'Journal of the American Chemical Society'
_journal_page_first 7834
_journal_page_last 7842
_journal_paper_doi 10.1021/ja050592r
_journal_volume 127
_journal_year 2005
_chemical_absolute_configuration ad
_chemical_formula_moiety 'C27 H37 I O2'
_chemical_formula_sum 'C27 H37 I O2'
_chemical_formula_weight 520.47
_chemical_name_common '(+)-verticillyl p-iodobenzoate'
_chemical_name_systematic
;
(1S,3E,7E,11S,12S)-4,8,12,15,15-pentamethylbicyclo[9.3.1]pentadeca-
3,7-dien-12-yl 4-iodobenzoate
;
_space_group_IT_number 19
_symmetry_cell_setting orthorhombic
_symmetry_space_group_name_Hall 'P 2ac 2ab'
_symmetry_space_group_name_H-M 'P 21 21 21'
_atom_sites_solution_hydrogens geom
_atom_sites_solution_primary direct
_atom_sites_solution_secondary difmap
_audit_creation_method SHELXL-97
_audit_update_record
; 
2004-08-18   text and data added, srw 
;
_cell_angle_alpha 90.00
_cell_angle_beta 90.00
_cell_angle_gamma 90.00
_cell_formula_units_Z 4
_cell_length_a 7.510(3)
_cell_length_b 15.122(6)
_cell_length_c 21.737(9)
_cell_measurement_reflns_used 930
_cell_measurement_temperature 193(2)
_cell_measurement_theta_max 22.80
_cell_measurement_theta_min 2.31
_cell_volume 2468.6(17)
_computing_cell_refinement 'SAINT V6.22 (Bruker, 2001)'
_computing_data_collection 'SMART V5.625 (Bruker, 2001)'
_computing_data_reduction 'SAINT V6.22 (Bruker, 2001)'
_computing_molecular_graphics 'SHELXTL V6.10 (Bruker, 2001)'
_computing_publication_material 'CIFTAB (Sheldrick, 2001)'
_computing_structure_refinement 'SHELXTL V6.10 (Bruker, 2001)'
_computing_structure_solution 'SHELXTL V6.10 (Bruker, 2001)'
_diffrn_ambient_temperature 193(2)
_diffrn_measured_fraction_theta_full 1.000
_diffrn_measured_fraction_theta_max 1.000
_diffrn_measurement_device 'Siemens Platform/CCD'
_diffrn_measurement_method 'profile data from \w scans'
_diffrn_radiation_monochromator graphite
_diffrn_radiation_source 'normal-focus sealed tube'
_diffrn_radiation_type MoK\a
_diffrn_radiation_wavelength 0.71073
_diffrn_radiation_wavelength_id g84ba
_diffrn_reflns_av_R_equivalents 0.0733
_diffrn_reflns_av_sigmaI/netI 0.0711
_diffrn_reflns_limit_h_max 9
_diffrn_reflns_limit_h_min -9
_diffrn_reflns_limit_k_max 18
_diffrn_reflns_limit_k_min -18
_diffrn_reflns_limit_l_max 26
_diffrn_reflns_limit_l_min -27
_diffrn_reflns_number 21282
_diffrn_reflns_theta_full 26.32
_diffrn_reflns_theta_max 26.32
_diffrn_reflns_theta_min 1.64
_diffrn_standards_decay_% 2.6
_diffrn_standards_interval_time 306
_diffrn_standards_number 240
_exptl_absorpt_coefficient_mu 1.317
_exptl_absorpt_correction_T_max 0.9139
_exptl_absorpt_correction_T_min 0.5552
_exptl_absorpt_correction_type integration
_exptl_absorpt_process_details '(Bruker, 2001)'
_exptl_crystal_colour colorless
_exptl_crystal_density_diffrn 1.400
_exptl_crystal_description columnar
_exptl_crystal_F_000 1072
_exptl_crystal_id g84ba
_exptl_crystal_preparation
; 
The data crystal was mounted using oil (Parantone-N, Exxon) to a 
0.3 mm cryo-loop (Hampton Research) with the (1 0 0) scattering 
planes roughly normal to the spindle axis. 
;
_exptl_crystal_size_max 0.52
_exptl_crystal_size_mid 0.08
_exptl_crystal_size_min 0.08
_refine_diff_density_max 0.542
_refine_diff_density_min -0.278
_refine_diff_density_rms 0.057
_refine_ls_abs_structure_details 'Flack H D (1983), Acta Cryst. A39, 876-881'
_refine_ls_abs_structure_Flack -0.016(16)
_refine_ls_extinction_method none
_refine_ls_goodness_of_fit_ref 0.880
_refine_ls_hydrogen_treatment noref
_refine_ls_matrix_type full
_refine_ls_number_parameters 276
_refine_ls_number_reflns 5012
_refine_ls_number_restraints 0
_refine_ls_restrained_S_all 0.880
_refine_ls_R_factor_all 0.0682
_refine_ls_R_factor_gt 0.0325
_refine_ls_shift/su_max 0.003
_refine_ls_shift/su_mean 0.000
_refine_ls_structure_factor_coef Fsqd
_refine_ls_weighting_details 'calc w=1/[\s^2^(Fo^2^)+(0.0250P)^2^+0.0000P] where P=(Fo^2^+2Fc^2^)/3'
_refine_ls_weighting_scheme calc
_refine_ls_wR_factor_gt 0.0532
_refine_ls_wR_factor_ref 0.0592
_reflns_number_gt 3396
_reflns_number_total 5012
_reflns_threshold_expression >2sigma(I)
_cod_data_source_file ja050592rsi20050203_080552.cif
_cod_data_source_block g84ba
_cod_original_sg_symbol_Hall 'P 2ac 2ab '
_cod_original_sg_symbol_H-M 'P 21 21 21 '
_cod_database_code 4111726

loop_
_symmetry_equiv_pos_as_xyz
'x, y, z'
'-x+1/2, -y, z+1/2'
'-x, y+1/2, -z+1/2'
'x+1/2, -y+1/2, -z'

loop_
_atom_site_label
_atom_site_type_symbol
_atom_site_fract_x
_atom_site_fract_y
_atom_site_fract_z
_atom_site_U_iso_or_equiv
_atom_site_adp_type
_atom_site_occupancy
_atom_site_symmetry_multiplicity
_atom_site_calc_flag
_atom_site_refinement_flags
C1 C 0.2433(5) 0.7401(2) 0.15322(15) 0.0447(11) Uani 1 1 d .
H1 H 0.2124 0.6762 0.1483 0.054 Uiso 1 1 calc R
C2 C 0.3234(5) 0.7470(2) 0.21995(15) 0.0447(10) Uani 1 1 d .
H2A H 0.2478 0.7108 0.2475 0.054 Uiso 1 1 calc R
H2B H 0.4425 0.7189 0.2191 0.054 Uiso 1 1 calc R
C3 C 0.3440(5) 0.8366(2) 0.24925(17) 0.0403(10) Uani 1 1 d .
H3 H 0.4119 0.8788 0.2270 0.048 Uiso 1 1 calc R
C4 C 0.2773(5) 0.8633(2) 0.30323(15) 0.0393(9) Uani 1 1 d .
C5 C 0.3116(5) 0.9567(3) 0.32604(15) 0.0461(9) Uani 1 1 d .
H5A H 0.4114 0.9825 0.3022 0.055 Uiso 1 1 calc R
H5B H 0.3487 0.9541 0.3697 0.055 Uiso 1 1 calc R
C6 C 0.1481(5) 1.0182(3) 0.32041(17) 0.0512(11) Uani 1 1 d .
H6A H 0.0461 0.9914 0.3424 0.061 Uiso 1 1 calc R
H6B H 0.1752 1.0756 0.3402 0.061 Uiso 1 1 calc R
C7 C 0.0977(5) 1.0337(2) 0.25483(16) 0.0390(9) Uani 1 1 d .
H7 H 0.1903 1.0562 0.2295 0.047 Uiso 1 1 calc R
C8 C -0.0563(5) 1.0208(2) 0.22660(15) 0.0370(9) Uani 1 1 d .
C9 C -0.0739(4) 1.0339(3) 0.15757(15) 0.0381(9) Uani 1 1 d .
H9A H 0.0242 1.0725 0.1433 0.046 Uiso 1 1 calc R
H9B H -0.1874 1.0648 0.1490 0.046 Uiso 1 1 calc R
C10 C -0.0694(4) 0.9473(2) 0.12040(15) 0.0393(9) Uani 1 1 d .
H10A H -0.0842 0.9620 0.0763 0.047 Uiso 1 1 calc R
H10B H -0.1729 0.9108 0.1328 0.047 Uiso 1 1 calc R
C11 C 0.1018(4) 0.8905(2) 0.12757(15) 0.0322(8) Uani 1 1 d .
H11 H 0.1622 0.9141 0.1652 0.039 Uiso 1 1 calc R
C12 C 0.2373(5) 0.9036(2) 0.07492(16) 0.0365(10) Uani 1 1 d .
C13 C 0.4115(5) 0.8563(2) 0.08970(17) 0.0445(10) Uani 1 1 d .
H13A H 0.4669 0.8840 0.1263 0.053 Uiso 1 1 calc R
H13B H 0.4946 0.8630 0.0547 0.053 Uiso 1 1 calc R
C14 C 0.3808(6) 0.7582(3) 0.10226(18) 0.0503(12) Uani 1 1 d .
H14A H 0.4954 0.7307 0.1141 0.060 Uiso 1 1 calc R
H14B H 0.3401 0.7294 0.0638 0.060 Uiso 1 1 calc R
C15 C 0.0646(5) 0.7897(2) 0.14209(15) 0.0405(9) Uani 1 1 d .
C16 C -0.0397(6) 0.7437(3) 0.08957(17) 0.0589(12) Uani 1 1 d .
H16A H -0.0968 0.6901 0.1055 0.088 Uiso 1 1 calc R
H16B H 0.0426 0.7279 0.0564 0.088 Uiso 1 1 calc R
H16C H -0.1309 0.7840 0.0737 0.088 Uiso 1 1 calc R
C17 C -0.0541(5) 0.7828(2) 0.19897(16) 0.0491(10) Uani 1 1 d .
H17A H -0.0522 0.7219 0.2144 0.074 Uiso 1 1 calc R
H17B H -0.1763 0.7991 0.1881 0.074 Uiso 1 1 calc R
H17C H -0.0098 0.8229 0.2309 0.074 Uiso 1 1 calc R
C18 C 0.1747(6) 0.8811(2) 0.00917(15) 0.0477(11) Uani 1 1 d .
H18A H 0.0497 0.8984 0.0043 0.072 Uiso 1 1 calc R
H18B H 0.1867 0.8174 0.0022 0.072 Uiso 1 1 calc R
H18C H 0.2479 0.9133 -0.0207 0.072 Uiso 1 1 calc R
C19 C -0.2235(5) 0.9908(2) 0.25917(17) 0.0500(10) Uani 1 1 d .
H19A H -0.1980 0.9819 0.3030 0.075 Uiso 1 1 calc R
H19B H -0.2647 0.9350 0.2411 0.075 Uiso 1 1 calc R
H19C H -0.3163 1.0359 0.2546 0.075 Uiso 1 1 calc R
C20 C 0.1625(5) 0.8084(3) 0.34480(17) 0.0580(12) Uani 1 1 d .
H20A H 0.1536 0.7482 0.3283 0.087 Uiso 1 1 calc R
H20B H 0.0433 0.8346 0.3472 0.087 Uiso 1 1 calc R
H20C H 0.2154 0.8065 0.3860 0.087 Uiso 1 1 calc R
C21 C 0.3486(4) 1.0548(3) 0.10486(16) 0.0365(10) Uani 1 1 d .
C22 C 0.3196(5) 1.1491(2) 0.08659(15) 0.0336(9) Uani 1 1 d .
C23 C 0.2279(4) 1.1717(2) 0.03331(17) 0.0398(8) Uani 1 1 d .
H23 H 0.1857 1.1264 0.0068 0.048 Uiso 1 1 calc R
C24 C 0.1973(5) 1.2593(2) 0.01829(14) 0.0415(9) Uani 1 1 d .
H24 H 0.1358 1.2743 -0.0184 0.050 Uiso 1 1 calc R
C25 C 0.2578(4) 1.3248(2) 0.05765(15) 0.0366(9) Uani 1 1 d .
C26 C 0.3485(4) 1.3037(2) 0.11123(16) 0.0387(10) Uani 1 1 d .
H26 H 0.3887 1.3491 0.1380 0.046 Uiso 1 1 calc R
C27 C 0.3798(4) 1.2159(2) 0.12526(16) 0.0381(9) Uani 1 1 d .
H27 H 0.4430 1.2011 0.1617 0.046 Uiso 1 1 calc R
I1 I 0.20615(4) 1.458032(17) 0.036210(12) 0.05453(9) Uani 1 1 d .
O1 O 0.2642(3) 1.00084(15) 0.06633(9) 0.0376(6) Uani 1 1 d .
O2 O 0.4338(3) 1.03311(19) 0.15005(10) 0.0429(6) Uani 1 1 d .

loop_
_atom_site_aniso_label
_atom_site_aniso_U_11
_atom_site_aniso_U_22
_atom_site_aniso_U_33
_atom_site_aniso_U_23
_atom_site_aniso_U_13
_atom_site_aniso_U_12
C1 0.069(3) 0.0287(18) 0.036(2) -0.0038(16) -0.0102(19) 0.0042(19)
C2 0.054(3) 0.042(2) 0.038(2) -0.0001(18) -0.005(2) 0.012(2)
C3 0.044(3) 0.037(2) 0.040(2) 0.0066(18) -0.0090(18) 0.0082(17)
C4 0.032(2) 0.049(2) 0.036(2) -0.0024(18) -0.0095(19) 0.005(2)
C5 0.042(2) 0.061(2) 0.0360(19) -0.012(2) -0.0111(19) 0.008(3)
C6 0.053(3) 0.055(3) 0.046(2) -0.014(2) 0.0014(19) 0.008(2)
C7 0.037(2) 0.039(2) 0.040(2) -0.006(2) 0.0048(17) 0.002(2)
C8 0.038(2) 0.034(2) 0.039(2) -0.0004(17) 0.0085(18) 0.0063(18)
C9 0.030(2) 0.038(2) 0.047(2) 0.001(2) 0.0005(16) 0.0046(19)
C10 0.034(2) 0.050(2) 0.0337(19) 0.005(2) -0.0041(15) -0.002(2)
C11 0.036(2) 0.033(2) 0.027(2) -0.0002(16) -0.0064(17) 0.0006(17)
C12 0.050(3) 0.031(2) 0.029(2) 0.0000(15) 0.0011(19) 0.0048(19)
C13 0.046(3) 0.054(3) 0.034(2) -0.003(2) 0.003(2) 0.009(2)
C14 0.068(3) 0.041(3) 0.041(3) -0.007(2) -0.004(2) 0.015(2)
C15 0.054(3) 0.035(2) 0.032(2) -0.0025(17) -0.0093(19) -0.0076(19)
C16 0.078(3) 0.049(3) 0.050(3) 0.001(2) -0.018(2) -0.020(2)
C17 0.056(3) 0.043(2) 0.049(3) 0.007(2) -0.008(2) -0.008(2)
C18 0.060(3) 0.048(2) 0.035(2) -0.0084(18) -0.005(2) 0.006(2)
C19 0.042(2) 0.058(2) 0.050(2) 0.0047(18) 0.010(2) 0.007(2)
C20 0.058(3) 0.077(3) 0.040(2) 0.008(2) -0.005(2) -0.001(2)
C21 0.030(2) 0.047(3) 0.032(2) 0.0011(19) 0.0061(17) -0.0028(19)
C22 0.028(2) 0.044(2) 0.029(2) 0.0033(17) 0.0021(18) -0.005(2)
C23 0.044(2) 0.0454(19) 0.0296(19) -0.0014(18) -0.003(2) -0.0070(17)
C24 0.048(2) 0.049(2) 0.028(2) 0.0053(16) -0.0015(19) 0.000(2)
C25 0.032(3) 0.044(2) 0.034(2) 0.0033(16) 0.0089(15) -0.0035(17)
C26 0.035(2) 0.046(2) 0.034(2) -0.0040(18) -0.0034(17) -0.0101(18)
C27 0.034(2) 0.050(3) 0.030(2) 0.0083(19) -0.0049(17) -0.0096(18)
I1 0.06743(17) 0.04639(13) 0.04978(14) 0.01121(14) 0.00831(15) -0.00071(15)
O1 0.0428(18) 0.0408(12) 0.0294(12) 0.0007(11) -0.0030(11) -0.0039(11)
O2 0.0432(15) 0.0492(16) 0.0364(14) 0.0074(14) -0.0104(12) -0.0049(14)

loop_
_atom_type_symbol
_atom_type_description
_atom_type_scat_dispersion_real
_atom_type_scat_dispersion_imag
_atom_type_scat_source
C C 0.0033 0.0016 'International Tables Vol C Tables 4.2.6.8 and 6.1.1.4'
H H 0.0000 0.0000 'International Tables Vol C Tables 4.2.6.8 and 6.1.1.4'
O O 0.0106 0.0060 'International Tables Vol C Tables 4.2.6.8 and 6.1.1.4'
I I -0.4742 1.8119 'International Tables Vol C Tables 4.2.6.8 and 6.1.1.4'

loop_
_exptl_crystal_face_index_h
_exptl_crystal_face_index_k
_exptl_crystal_face_index_l
_exptl_crystal_face_perp_dist
0.00 -1.00 1.00 0.0400
0.00 1.00 -1.00 0.0400
0.00 -1.00 -1.00 0.0400
0.00 1.00 1.00 0.0400
-1.00 0.00 0.00 0.2600
1.00 0.00 0.00 0.2600

loop_
_geom_angle_atom_site_label_1
_geom_angle_atom_site_label_2
_geom_angle_atom_site_label_3
_geom_angle
C14 C1 C15 112.4(3)
C14 C1 C2 113.3(3)
C15 C1 C2 116.2(3)
C14 C1 H1 104.5
C15 C1 H1 104.5
C2 C1 H1 104.5
C3 C2 C1 119.2(3)
C3 C2 H2A 107.5
C1 C2 H2A 107.5
C3 C2 H2B 107.5
C1 C2 H2B 107.5
H2A C2 H2B 107.0
C4 C3 C2 127.2(4)
C4 C3 H3 116.4
C2 C3 H3 116.4
C3 C4 C20 125.1(3)
C3 C4 C5 120.3(3)
C20 C4 C5 114.6(3)
C4 C5 C6 113.5(3)
C4 C5 H5A 108.9
C6 C5 H5A 108.9
C4 C5 H5B 108.9
C6 C5 H5B 108.9
H5A C5 H5B 107.7
C7 C6 C5 111.8(3)
C7 C6 H6A 109.3
C5 C6 H6A 109.3
C7 C6 H6B 109.3
C5 C6 H6B 109.3
H6A C6 H6B 107.9
C8 C7 C6 129.9(3)
C8 C7 H7 115.1
C6 C7 H7 115.1
C7 C8 C19 123.6(3)
C7 C8 C9 121.0(3)
C19 C8 C9 115.5(3)
C8 C9 C10 114.0(3)
C8 C9 H9A 108.8
C10 C9 H9A 108.8
C8 C9 H9B 108.8
C10 C9 H9B 108.8
H9A C9 H9B 107.7
C9 C10 C11 115.8(3)
C9 C10 H10A 108.3
C11 C10 H10A 108.3
C9 C10 H10B 108.3
C11 C10 H10B 108.3
H10A C10 H10B 107.4
C12 C11 C10 113.6(3)
C12 C11 C15 112.9(3)
C10 C11 C15 114.0(3)
C12 C11 H11 105.1
C10 C11 H11 105.1
C15 C11 H11 105.1
O1 C12 C13 111.8(3)
O1 C12 C18 98.2(3)
C13 C12 C18 110.7(3)
O1 C12 C11 107.9(3)
C13 C12 C11 110.4(3)
C18 C12 C11 117.2(3)
C12 C13 C14 111.4(3)
C12 C13 H13A 109.4
C14 C13 H13A 109.4
C12 C13 H13B 109.4
C14 C13 H13B 109.4
H13A C13 H13B 108.0
C13 C14 C1 113.7(3)
C13 C14 H14A 108.8
C1 C14 H14A 108.8
C13 C14 H14B 108.8
C1 C14 H14B 108.8
H14A C14 H14B 107.7
C17 C15 C16 105.7(3)
C17 C15 C1 110.1(3)
C16 C15 C1 109.5(3)
C17 C15 C11 109.3(3)
C16 C15 C11 112.1(3)
C1 C15 C11 110.1(3)
C15 C16 H16A 109.5
C15 C16 H16B 109.5
H16A C16 H16B 109.5
C15 C16 H16C 109.5
H16A C16 H16C 109.5
H16B C16 H16C 109.5
C15 C17 H17A 109.5
C15 C17 H17B 109.5
H17A C17 H17B 109.5
C15 C17 H17C 109.5
H17A C17 H17C 109.5
H17B C17 H17C 109.5
C12 C18 H18A 109.5
C12 C18 H18B 109.5
H18A C18 H18B 109.5
C12 C18 H18C 109.5
H18A C18 H18C 109.5
H18B C18 H18C 109.5
C8 C19 H19A 109.5
C8 C19 H19B 109.5
H19A C19 H19B 109.5
C8 C19 H19C 109.5
H19A C19 H19C 109.5
H19B C19 H19C 109.5
C4 C20 H20A 109.5
C4 C20 H20B 109.5
H20A C20 H20B 109.5
C4 C20 H20C 109.5
H20A C20 H20C 109.5
H20B C20 H20C 109.5
O2 C21 O1 126.4(4)
O2 C21 C22 123.2(4)
O1 C21 C22 110.4(3)
C27 C22 C23 119.0(3)
C27 C22 C21 119.0(3)
C23 C22 C21 121.9(3)
C24 C23 C22 121.0(3)
C24 C23 H23 119.5
C22 C23 H23 119.5
C23 C24 C25 119.0(3)
C23 C24 H24 120.5
C25 C24 H24 120.5
C24 C25 C26 121.0(3)
C24 C25 I1 119.2(2)
C26 C25 I1 119.9(3)
C27 C26 C25 119.4(3)
C27 C26 H26 120.3
C25 C26 H26 120.3
C26 C27 C22 120.6(3)
C26 C27 H27 119.7
C22 C27 H27 119.7
C21 O1 C12 126.1(3)

loop_
_geom_bond_atom_site_label_1
_geom_bond_atom_site_label_2
_geom_bond_distance
C1 C14 1.539(5)
C1 C15 1.556(5)
C1 C2 1.574(4)
C1 H1 1.0000
C2 C3 1.505(5)
C2 H2A 0.9900
C2 H2B 0.9900
C3 C4 1.339(5)
C3 H3 0.9500
C4 C20 1.500(5)
C4 C5 1.519(5)
C5 C6 1.546(5)
C5 H5A 0.9900
C5 H5B 0.9900
C6 C7 1.493(5)
C6 H6A 0.9900
C6 H6B 0.9900
C7 C8 1.324(4)
C7 H7 0.9500
C8 C19 1.511(5)
C8 C9 1.519(4)
C9 C10 1.539(5)
C9 H9A 0.9900
C9 H9B 0.9900
C10 C11 1.554(5)
C10 H10A 0.9900
C10 H10B 0.9900
C11 C12 1.545(5)
C11 C15 1.581(5)
C11 H11 1.0000
C12 O1 1.495(4)
C12 C13 1.525(5)
C12 C18 1.543(5)
C13 C14 1.527(5)
C13 H13A 0.9900
C13 H13B 0.9900
C14 H14A 0.9900
C14 H14B 0.9900
C15 C17 1.528(5)
C15 C16 1.550(5)
C16 H16A 0.9800
C16 H16B 0.9800
C16 H16C 0.9800
C17 H17A 0.9800
C17 H17B 0.9800
C17 H17C 0.9800
C18 H18A 0.9800
C18 H18B 0.9800
C18 H18C 0.9800
C19 H19A 0.9800
C19 H19B 0.9800
C19 H19C 0.9800
C20 H20A 0.9800
C20 H20B 0.9800
C20 H20C 0.9800
C21 O2 1.217(4)
C21 O1 1.330(4)
C21 C22 1.496(5)
C22 C27 1.390(5)
C22 C23 1.390(5)
C23 C24 1.383(4)
C23 H23 0.9500
C24 C25 1.386(4)
C24 H24 0.9500
C25 C26 1.387(4)
C25 I1 2.103(3)
C26 C27 1.382(5)
C26 H26 0.9500
C27 H27 0.9500

loop_
_geom_torsion_atom_site_label_1
_geom_torsion_atom_site_label_2
_geom_torsion_atom_site_label_3
_geom_torsion_atom_site_label_4
_geom_torsion
C14 C1 C2 C3 81.6(4)
C15 C1 C2 C3 -50.7(5)
C1 C2 C3 C4 124.0(4)
C2 C3 C4 C20 -1.8(6)
C2 C3 C4 C5 179.9(3)
C3 C4 C5 C6 105.3(4)
C20 C4 C5 C6 -73.2(4)
C4 C5 C6 C7 -65.2(4)
C5 C6 C7 C8 124.6(4)
C6 C7 C8 C19 3.8(6)
C6 C7 C8 C9 -174.7(3)
C7 C8 C9 C10 100.3(4)
C19 C8 C9 C10 -78.4(4)
C8 C9 C10 C11 -59.3(4)
C9 C10 C11 C12 -98.4(3)
C9 C10 C11 C15 130.5(3)
C10 C11 C12 O1 49.4(4)
C15 C11 C12 O1 -178.9(3)
C10 C11 C12 C13 171.9(3)
C15 C11 C12 C13 -56.4(4)
C10 C11 C12 C18 -60.1(4)
C15 C11 C12 C18 71.5(4)
O1 C12 C13 C14 176.5(3)
C18 C12 C13 C14 -75.1(4)
C11 C12 C13 C14 56.3(4)
C12 C13 C14 C1 -55.1(4)
C15 C1 C14 C13 52.1(4)
C2 C1 C14 C13 -82.1(4)
C14 C1 C15 C17 -170.1(3)
C2 C1 C15 C17 -37.3(4)
C14 C1 C15 C16 74.1(4)
C2 C1 C15 C16 -153.1(3)
C14 C1 C15 C11 -49.5(4)
C2 C1 C15 C11 83.3(4)
C12 C11 C15 C17 173.8(3)
C10 C11 C15 C17 -54.7(4)
C12 C11 C15 C16 -69.4(4)
C10 C11 C15 C16 62.1(4)
C12 C11 C15 C1 52.7(4)
C10 C11 C15 C1 -175.8(3)
O2 C21 C22 C27 -5.4(5)
O1 C21 C22 C27 172.5(3)
O2 C21 C22 C23 177.3(3)
O1 C21 C22 C23 -4.8(4)
C27 C22 C23 C24 0.5(5)
C21 C22 C23 C24 177.8(3)
C22 C23 C24 C25 -0.8(5)
C23 C24 C25 C26 0.3(5)
C23 C24 C25 I1 -178.5(3)
C24 C25 C26 C27 0.4(5)
I1 C25 C26 C27 179.2(3)
C25 C26 C27 C22 -0.7(5)
C23 C22 C27 C26 0.3(5)
C21 C22 C27 C26 -177.1(3)
O2 C21 O1 C12 8.2(5)
C22 C21 O1 C12 -169.6(3)
C13 C12 O1 C21 -51.0(4)
C18 C12 O1 C21 -167.2(3)
C11 C12 O1 C21 70.7(4)
